data_1518025
loop_
_publ_author_name
'Braunschweig, Holger'
'Celik, Mehmet Ali'
'Dewhurst, Rian D.'
'Heid, Magdalena'
'Hupp, Florian'
'Sen, Sakya S.'

_publ_section_title
;
 Stepwise isolation of low-valent, low-coordinate Sn and Pb mono- and
 dications in the coordination sphere of platinum
;
_journal_issue 1
_journal_name_full 'Chem. Sci.'
_journal_page_first 425
_journal_paper_doi 10.1039/C4SC02948H
_journal_volume 6
_journal_year 2015
_chemical_formula_moiety 'C60 H78 B Br Cl8 P2 Pt Sn'
_chemical_formula_sum 'C60 H78 B Br Cl8 P2 Pt Sn'
_chemical_formula_weight 1549.26
_chemical_name_common
;
?
;
_chemical_name_systematic
;
?
;
_space_group_crystal_system triclinic
_space_group_IT_number 2
_space_group_name_Hall '-P 1'
_space_group_name_H-M_alt 'P -1'
_symmetry_space_group_name_Hall '-P 1'
_symmetry_space_group_name_H-M 'P -1'
_atom_sites_solution_hydrogens geom
_audit_creation_method SHELXL-2014
_cell_angle_alpha 82.203(2)
_cell_angle_beta 78.913(2)
_cell_angle_gamma 85.651(2)
_cell_formula_units_Z 2
_cell_length_a 13.5049(8)
_cell_length_b 15.4437(9)
_cell_length_c 15.6528(8)
_cell_measurement_reflns_used 9782
_cell_measurement_temperature 100(2)
_cell_measurement_theta_max 26.79
_cell_measurement_theta_min 2.54
_cell_volume 3169.9(3)
_computing_cell_refinement 'Saint+ ver. 8.18C (Bruker AXS)'
_computing_data_collection 'APEX2 ver. 2012.4-3 (Bruker AXS)'
_computing_data_reduction 'Saint+ ver. 8.18C (Bruker AXS)'
_computing_molecular_graphics 'XP ver. 5.1 (Bruker AXS, 1998)'
_computing_publication_material 'SHELXL-97 (Sheldrick, 2008)'
_computing_structure_refinement 'SHELXL-2014 (Sheldrick, 2014)'
_diffrn_ambient_temperature 100(2)
_diffrn_detector_area_resol_mean 8.333
_diffrn_measured_fraction_theta_full 0.947
_diffrn_measured_fraction_theta_max 0.941
_diffrn_measurement_device_type 'Bruker D8 Quest'
_diffrn_measurement_method '\f and \w scans'
_diffrn_radiation_type MoK\a
_diffrn_radiation_wavelength 0.71073
_diffrn_reflns_av_R_equivalents 0.0230
_diffrn_reflns_av_unetI/netI 0.0286
_diffrn_reflns_Laue_measured_fraction_full 0.947
_diffrn_reflns_Laue_measured_fraction_max 0.941
_diffrn_reflns_limit_h_max 16
_diffrn_reflns_limit_h_min -16
_diffrn_reflns_limit_k_max 19
_diffrn_reflns_limit_k_min -19
_diffrn_reflns_limit_l_max 19
_diffrn_reflns_limit_l_min -19
_diffrn_reflns_number 35908
_diffrn_reflns_point_group_measured_fraction_full 0.947
_diffrn_reflns_point_group_measured_fraction_max 0.941
_diffrn_reflns_theta_full 25.242
_diffrn_reflns_theta_max 26.371
_diffrn_reflns_theta_min 2.413
_exptl_absorpt_coefficient_mu 3.653
_exptl_absorpt_correction_T_max 0.7454
_exptl_absorpt_correction_T_min 0.6720
_exptl_absorpt_correction_type multi-scan
_exptl_absorpt_process_details 'Sadabs 2008/1 (Bruker 2008)'
_exptl_crystal_colour orange
_exptl_crystal_density_diffrn 1.623
_exptl_crystal_description block
_exptl_crystal_F_000 1544
_exptl_crystal_size_max 0.100
_exptl_crystal_size_mid 0.095
_exptl_crystal_size_min 0.085
_refine_diff_density_max 1.922
_refine_diff_density_min -1.773
_refine_diff_density_rms 0.141
_refine_ls_extinction_method none
_refine_ls_goodness_of_fit_ref 1.101
_refine_ls_hydrogen_treatment constr
_refine_ls_matrix_type full
_refine_ls_number_parameters 667
_refine_ls_number_reflns 12214
_refine_ls_number_restraints 0
_refine_ls_restrained_S_all 1.101
_refine_ls_R_factor_all 0.0477
_refine_ls_R_factor_gt 0.0369
_refine_ls_shift/su_max 0.001
_refine_ls_shift/su_mean 0.000
_refine_ls_structure_factor_coef Fsqd
_refine_ls_weighting_details 'w=1/[\s^2^(Fo^2^)+(0.0228P)^2^+21.4821P] where P=(Fo^2^+2Fc^2^)/3'
_refine_ls_weighting_scheme calc
_refine_ls_wR_factor_gt 0.0805
_refine_ls_wR_factor_ref 0.0876
_reflns_Friedel_coverage 0.000
_reflns_number_gt 10568
_reflns_number_total 12214
_reflns_threshold_expression 'I > 2\s(I)'
_cod_data_source_file c4sc02948h2.cif
_cod_data_source_block 7b
_cod_depositor_comments 'Adding full bibliography for 1518019--1518027.cif.'
_cod_database_code 1518025
_shelx_space_group_comment
;
The symmetry employed for this shelxl refinement is uniquely defined
by the following loop, which should always be used as a source of
symmetry information in preference to the above space-group names.
They are only intended as comments.
;
_shelx_estimated_absorpt_t_min 0.711
_shelx_estimated_absorpt_t_max 0.747
_shelxl_version_number 2014-2

loop_
_space_group_symop_operation_xyz
'x, y, z'
'-x, -y, -z'

loop_
_atom_site_label
_atom_site_type_symbol
_atom_site_fract_x
_atom_site_fract_y
_atom_site_fract_z
_atom_site_U_iso_or_equiv
_atom_site_adp_type
_atom_site_occupancy
_atom_site_site_symmetry_order
_atom_site_calc_flag
_atom_site_refinement_flags_posn
_atom_site_refinement_flags_adp
Pt1 Pt 0.71641(2) 0.42613(2) 0.33434(2) 0.01529(6) Uani 1 1 d . .
Sn1 Sn 0.56511(3) 0.53040(2) 0.36869(2) 0.01774(8) Uani 1 1 d . .
Br1 Br 0.60559(4) 0.55354(3) 0.53142(3) 0.02017(11) Uani 1 1 d . .
P1 P 0.65112(10) 0.28879(8) 0.35161(8) 0.0167(3) Uani 1 1 d . .
P2 P 0.81990(10) 0.54231(8) 0.27758(8) 0.0163(3) Uani 1 1 d . .
C11 C 0.7621(4) 0.2106(3) 0.3453(3) 0.0225(11) Uani 1 1 d . .
H11 H 0.7675 0.1895 0.4076 0.027 Uiso 1 1 calc R U
C12 C 0.7551(4) 0.1272(3) 0.3029(3) 0.0236(12) Uani 1 1 d . .
H12A H 0.6914 0.0988 0.3303 0.028 Uiso 1 1 calc R U
H12B H 0.7546 0.1430 0.2395 0.028 Uiso 1 1 calc R U
C13 C 0.8620(4) 0.2536(3) 0.3049(4) 0.0253(12) Uani 1 1 d . .
H13A H 0.8665 0.3062 0.3335 0.030 Uiso 1 1 calc R U
H13B H 0.8636 0.2724 0.2417 0.030 Uiso 1 1 calc R U
C14 C 0.8448(5) 0.0637(4) 0.3152(4) 0.0301(13) Uani 1 1 d . .
H14A H 0.8420 0.0448 0.3786 0.036 Uiso 1 1 calc R U
H14B H 0.8405 0.0112 0.2865 0.036 Uiso 1 1 calc R U
C15 C 0.9526(5) 0.1899(4) 0.3164(5) 0.0374(15) Uani 1 1 d . .
H15A H 0.9552 0.1758 0.3796 0.045 Uiso 1 1 calc R U
H15B H 1.0159 0.2178 0.2868 0.045 Uiso 1 1 calc R U
C16 C 0.9441(5) 0.1048(4) 0.2770(5) 0.0391(16) Uani 1 1 d . .
H16A H 0.9501 0.1181 0.2126 0.047 Uiso 1 1 calc R U
H16B H 1.0003 0.0627 0.2890 0.047 Uiso 1 1 calc R U
C21 C 0.5644(4) 0.2470(3) 0.4523(3) 0.0193(11) Uani 1 1 d . .
H21 H 0.4982 0.2805 0.4509 0.023 Uiso 1 1 calc R U
C22 C 0.5236(4) 0.2375(3) 0.6178(3) 0.0238(11) Uani 1 1 d . .
H22A H 0.4598 0.2736 0.6177 0.029 Uiso 1 1 calc R U
H22B H 0.5510 0.2474 0.6697 0.029 Uiso 1 1 calc R U
C23 C 0.5990(4) 0.2661(3) 0.5347(3) 0.0210(11) Uani 1 1 d . .
H23A H 0.6079 0.3297 0.5307 0.025 Uiso 1 1 calc R U
H23B H 0.6653 0.2352 0.5382 0.025 Uiso 1 1 calc R U
C24 C 0.5431(4) 0.1498(3) 0.4592(3) 0.0209(11) Uani 1 1 d . .
H24A H 0.5167 0.1392 0.4069 0.025 Uiso 1 1 calc R U
H24B H 0.6068 0.1139 0.4605 0.025 Uiso 1 1 calc R U
C25 C 0.5016(5) 0.1411(3) 0.6245(3) 0.0256(12) Uani 1 1 d . .
H25A H 0.4488 0.1259 0.6767 0.031 Uiso 1 1 calc R U
H25B H 0.5635 0.1044 0.6319 0.031 Uiso 1 1 calc R U
C26 C 0.4659(4) 0.1219(3) 0.5423(3) 0.0214(11) Uani 1 1 d . .
H26A H 0.4002 0.1537 0.5385 0.026 Uiso 1 1 calc R U
H26B H 0.4560 0.0584 0.5465 0.026 Uiso 1 1 calc R U
C31 C 0.4818(4) 0.3181(3) 0.2704(3) 0.0228(11) Uani 1 1 d . .
H31A H 0.4831 0.3804 0.2789 0.027 Uiso 1 1 calc R U
H31B H 0.4400 0.2878 0.3234 0.027 Uiso 1 1 calc R U
C32 C 0.5894(4) 0.2768(3) 0.2590(3) 0.0197(11) Uani 1 1 d . .
H32 H 0.5859 0.2130 0.2557 0.024 Uiso 1 1 calc R U
C33 C 0.6534(4) 0.3178(3) 0.1729(3) 0.0234(11) Uani 1 1 d . .
H33A H 0.6621 0.3800 0.1772 0.028 Uiso 1 1 calc R U
H33B H 0.7212 0.2874 0.1646 0.028 Uiso 1 1 calc R U
C34 C 0.4347(5) 0.3116(4) 0.1898(4) 0.0303(13) Uani 1 1 d . .
H34A H 0.4270 0.2493 0.1851 0.036 Uiso 1 1 calc R U
H34B H 0.3665 0.3414 0.1974 0.036 Uiso 1 1 calc R U
C35 C 0.4992(5) 0.3530(4) 0.1054(3) 0.0322(14) Uani 1 1 d . .
H35A H 0.4682 0.3453 0.0548 0.039 Uiso 1 1 calc R U
H35B H 0.5016 0.4166 0.1076 0.039 Uiso 1 1 calc R U
C36 C 0.6054(5) 0.3119(4) 0.0933(3) 0.0269(12) Uani 1 1 d . .
H36A H 0.6469 0.3422 0.0402 0.032 Uiso 1 1 calc R U
H36B H 0.6036 0.2497 0.0847 0.032 Uiso 1 1 calc R U
C41 C 0.7020(4) 0.6030(3) 0.1535(3) 0.0218(11) Uani 1 1 d . .
H41A H 0.6573 0.5544 0.1788 0.026 Uiso 1 1 calc R U
H41B H 0.6803 0.6527 0.1878 0.026 Uiso 1 1 calc R U
C42 C 0.8120(4) 0.5731(3) 0.1607(3) 0.0181(10) Uani 1 1 d . .
H42 H 0.8550 0.6242 0.1378 0.022 Uiso 1 1 calc R U
C43 C 0.8503(4) 0.4995(3) 0.1035(3) 0.0198(11) Uani 1 1 d . .
H43A H 0.9227 0.4849 0.1046 0.024 Uiso 1 1 calc R U
H43B H 0.8125 0.4464 0.1276 0.024 Uiso 1 1 calc R U
C44 C 0.8363(4) 0.5278(3) 0.0094(3) 0.0235(12) Uani 1 1 d . .
H44A H 0.8808 0.5764 -0.0165 0.028 Uiso 1 1 calc R U
H44B H 0.8574 0.4783 -0.0253 0.028 Uiso 1 1 calc R U
C45 C 0.6912(5) 0.6308(4) 0.0584(3) 0.0274(13) Uani 1 1 d . .
H45A H 0.6194 0.6469 0.0557 0.033 Uiso 1 1 calc R U
H45B H 0.7307 0.6830 0.0346 0.033 Uiso 1 1 calc R U
C46 C 0.7282(5) 0.5573(4) 0.0027(3) 0.0268(12) Uani 1 1 d . .
H46A H 0.6843 0.5072 0.0227 0.032 Uiso 1 1 calc R U
H46B H 0.7240 0.5778 -0.0593 0.032 Uiso 1 1 calc R U
C51 C 0.9497(4) 0.4954(3) 0.2779(3) 0.0176(10) Uani 1 1 d . .
H51 H 0.9553 0.4443 0.2440 0.021 Uiso 1 1 calc R U
C52 C 0.9671(4) 0.4557(3) 0.3696(3) 0.0221(11) Uani 1 1 d . .
H52A H 0.9733 0.5030 0.4048 0.026 Uiso 1 1 calc R U
H52B H 0.9089 0.4212 0.4001 0.026 Uiso 1 1 calc R U
C53 C 1.0632(4) 0.3969(4) 0.3611(4) 0.0266(12) Uani 1 1 d . .
H53A H 1.0553 0.3478 0.3288 0.032 Uiso 1 1 calc R U
H53B H 1.0751 0.3721 0.4202 0.032 Uiso 1 1 calc R U
C54 C 1.0379(4) 0.5511(4) 0.2315(3) 0.0251(12) Uani 1 1 d . .
H54A H 1.0265 0.5767 0.1725 0.030 Uiso 1 1 calc R U
H54B H 1.0433 0.5996 0.2655 0.030 Uiso 1 1 calc R U
C55 C 1.1535(5) 0.4481(4) 0.3127(4) 0.0364(14) Uani 1 1 d . .
H55A H 1.2142 0.4078 0.3041 0.044 Uiso 1 1 calc R U
H55B H 1.1663 0.4926 0.3486 0.044 Uiso 1 1 calc R U
C56 C 1.1352(5) 0.4932(4) 0.2235(4) 0.0341(14) Uani 1 1 d . .
H56A H 1.1930 0.5294 0.1958 0.041 Uiso 1 1 calc R U
H56B H 1.1314 0.4482 0.1850 0.041 Uiso 1 1 calc R U
C61 C 0.8005(4) 0.6475(3) 0.3242(3) 0.0174(10) Uani 1 1 d . .
H61 H 0.7255 0.6585 0.3382 0.021 Uiso 1 1 calc R U
C62 C 0.8359(4) 0.6436(3) 0.4120(3) 0.0223(11) Uani 1 1 d . .
H62A H 0.9106 0.6372 0.4022 0.027 Uiso 1 1 calc R U
H62B H 0.8088 0.5919 0.4516 0.027 Uiso 1 1 calc R U
C63 C 0.8402(5) 0.7289(3) 0.2628(3) 0.0310(14) Uani 1 1 d . .
H63A H 0.9149 0.7237 0.2485 0.037 Uiso 1 1 calc R U
H63B H 0.8141 0.7328 0.2074 0.037 Uiso 1 1 calc R U
C64 C 0.8001(5) 0.7270(3) 0.4553(3) 0.0284(13) Uani 1 1 d . .
H64A H 0.7253 0.7313 0.4690 0.034 Uiso 1 1 calc R U
H64B H 0.8253 0.7238 0.5110 0.034 Uiso 1 1 calc R U
C65 C 0.8067(6) 0.8119(3) 0.3064(4) 0.0382(16) Uani 1 1 d . .
H65A H 0.8361 0.8630 0.2672 0.046 Uiso 1 1 calc R U
H65B H 0.7322 0.8202 0.3144 0.046 Uiso 1 1 calc R U
C66 C 0.8384(6) 0.8082(4) 0.3946(4) 0.0372(15) Uani 1 1 d . .
H66A H 0.8110 0.8613 0.4219 0.045 Uiso 1 1 calc R U
H66B H 0.9130 0.8071 0.3862 0.045 Uiso 1 1 calc R U
B71 B 0.2454(5) 0.8852(4) 0.1466(4) 0.0205(12) Uani 1 1 d . .
Cl72 Cl 0.64702(11) 0.85919(9) 0.08107(11) 0.0340(3) Uani 1 1 d . .
Cl73 Cl 0.44666(12) 0.94519(9) -0.18698(9) 0.0321(3) Uani 1 1 d . .
Cl74 Cl 0.06824(12) 0.70166(9) -0.04007(9) 0.0318(3) Uani 1 1 d . .
Cl75 Cl -0.13718(10) 0.97416(9) 0.10466(8) 0.0262(3) Uani 1 1 d . .
Cl76 Cl 0.11608(15) 0.70564(12) 0.45989(10) 0.0498(5) Uani 1 1 d . .
Cl77 Cl 0.39926(13) 0.55957(9) 0.22097(12) 0.0416(4) Uani 1 1 d . .
Cl78 Cl 0.3087(2) 1.05669(13) 0.40741(15) 0.0812(9) Uani 1 1 d . .
Cl79 Cl 0.17249(12) 1.23198(8) 0.12970(9) 0.0301(3) Uani 1 1 d . .
C81 C -0.0268(4) 0.9069(3) 0.0859(3) 0.0186(10) Uani 1 1 d . .
C82 C 0.0554(4) 0.9230(3) 0.1204(3) 0.0183(10) Uani 1 1 d . .
H82 H 0.0500 0.9688 0.1561 0.022 Uiso 1 1 calc R U
C83 C 0.0634(4) 0.7895(3) 0.0209(3) 0.0222(11) Uani 1 1 d . .
C84 C 0.1459(4) 0.8739(3) 0.1044(3) 0.0181(10) Uani 1 1 d . .
C85 C 0.1474(4) 0.8053(3) 0.0533(3) 0.0202(11) Uani 1 1 d . .
H85 H 0.2074 0.7693 0.0408 0.024 Uiso 1 1 calc R U
C86 C -0.0261(4) 0.8399(3) 0.0358(3) 0.0210(11) Uani 1 1 d . .
H86 H -0.0836 0.8289 0.0129 0.025 Uiso 1 1 calc R U
C91 C 0.2098(4) 1.0564(3) 0.1495(3) 0.0186(10) Uani 1 1 d . .
H91 H 0.1897 1.0583 0.0943 0.022 Uiso 1 1 calc R U
C92 C 0.2105(4) 1.1334(3) 0.1852(3) 0.0218(11) Uani 1 1 d . .
C93 C 0.2383(4) 0.9752(3) 0.1932(3) 0.0217(11) Uani 1 1 d . .
C94 C 0.2402(5) 1.1356(4) 0.2647(4) 0.0320(13) Uani 1 1 d . .
H94 H 0.2404 1.1889 0.2887 0.038 Uiso 1 1 calc R U
C95 C 0.2694(5) 0.9781(4) 0.2736(4) 0.0340(15) Uani 1 1 d . .
H95 H 0.2908 0.9254 0.3053 0.041 Uiso 1 1 calc R U
C96 C 0.2695(6) 1.0566(4) 0.3072(4) 0.0399(16) Uani 1 1 d . .
C101 C 0.3544(4) 0.9119(3) -0.0169(3) 0.0206(11) Uani 1 1 d . .
H101 H 0.2934 0.9235 -0.0391 0.025 Uiso 1 1 calc R U
C102 C 0.3500(4) 0.8907(3) 0.0735(3) 0.0209(11) Uani 1 1 d . .
C103 C 0.4437(4) 0.8763(3) 0.1012(4) 0.0222(11) Uani 1 1 d . .
H103 H 0.4452 0.8639 0.1621 0.027 Uiso 1 1 calc R U
C104 C 0.4460(4) 0.9164(3) -0.0745(3) 0.0233(11) Uani 1 1 d . .
C105 C 0.5371(4) 0.8997(3) -0.0477(4) 0.0271(12) Uani 1 1 d . .
H105 H 0.5994 0.9018 -0.0882 0.033 Uiso 1 1 calc R U
C106 C 0.5333(4) 0.8798(3) 0.0419(4) 0.0262(12) Uani 1 1 d . .
C111 C 0.2596(5) 0.6414(4) 0.3365(4) 0.0342(15) Uani 1 1 d . .
H111 H 0.2636 0.5906 0.3776 0.041 Uiso 1 1 calc R U
C112 C 0.3192(5) 0.6486(4) 0.2538(4) 0.0321(14) Uani 1 1 d . .
C113 C 0.3156(5) 0.7233(3) 0.1940(4) 0.0266(12) Uani 1 1 d . .
H113 H 0.3566 0.7250 0.1373 0.032 Uiso 1 1 calc R U
C114 C 0.2526(4) 0.7960(3) 0.2160(3) 0.0212(11) Uani 1 1 d . .
C115 C 0.1897(5) 0.7872(4) 0.2986(3) 0.0281(13) Uani 1 1 d . .
H115 H 0.1432 0.8340 0.3151 0.034 Uiso 1 1 calc R U
C116 C 0.1940(5) 0.7119(4) 0.3565(4) 0.0320(14) Uani 1 1 d . .

loop_
_atom_site_aniso_label
_atom_site_aniso_U_11
_atom_site_aniso_U_22
_atom_site_aniso_U_33
_atom_site_aniso_U_23
_atom_site_aniso_U_13
_atom_site_aniso_U_12
Pt1 0.02041(11) 0.01198(9) 0.01397(9) -0.00080(6) -0.00511(7) -0.00042(7)
Sn1 0.02120(19) 0.01562(16) 0.01588(15) 0.00003(12) -0.00455(13) 0.00172(14)
Br1 0.0233(3) 0.0198(2) 0.0176(2) -0.00251(18) -0.00446(19) -0.0004(2)
P1 0.0235(7) 0.0116(6) 0.0157(6) -0.0018(4) -0.0057(5) -0.0004(5)
P2 0.0227(7) 0.0139(6) 0.0124(5) -0.0011(4) -0.0041(5) -0.0001(5)
C11 0.036(3) 0.012(2) 0.020(2) 0.0010(18) -0.008(2) -0.001(2)
C12 0.031(3) 0.017(2) 0.024(2) -0.008(2) -0.002(2) 0.000(2)
C13 0.027(3) 0.008(2) 0.040(3) -0.013(2) 0.005(2) -0.001(2)
C14 0.041(4) 0.018(3) 0.031(3) -0.007(2) -0.005(3) 0.002(2)
C15 0.029(3) 0.031(3) 0.053(4) -0.019(3) 0.000(3) -0.001(3)
C16 0.034(4) 0.026(3) 0.058(4) -0.021(3) -0.003(3) 0.011(3)
C21 0.026(3) 0.017(2) 0.015(2) -0.0018(18) -0.005(2) 0.000(2)
C22 0.029(3) 0.025(3) 0.018(2) -0.004(2) -0.004(2) -0.004(2)
C23 0.030(3) 0.016(2) 0.020(2) -0.0063(19) -0.010(2) 0.001(2)
C24 0.030(3) 0.013(2) 0.020(2) -0.0022(18) -0.008(2) -0.001(2)
C25 0.032(3) 0.025(3) 0.021(2) 0.001(2) -0.009(2) 0.002(2)
C26 0.026(3) 0.014(2) 0.023(2) 0.0006(19) -0.004(2) -0.005(2)
C31 0.028(3) 0.024(3) 0.018(2) -0.003(2) -0.011(2) 0.005(2)
C32 0.027(3) 0.019(2) 0.015(2) -0.0034(18) -0.010(2) 0.003(2)
C33 0.034(3) 0.019(3) 0.017(2) -0.0005(19) -0.006(2) -0.002(2)
C34 0.027(3) 0.040(3) 0.028(3) -0.008(2) -0.014(2) 0.002(3)
C35 0.043(4) 0.037(3) 0.021(3) -0.006(2) -0.017(3) 0.007(3)
C36 0.042(4) 0.024(3) 0.016(2) -0.003(2) -0.008(2) -0.003(2)
C41 0.028(3) 0.023(3) 0.014(2) -0.0001(19) -0.005(2) 0.005(2)
C42 0.024(3) 0.020(2) 0.011(2) -0.0019(18) -0.005(2) -0.001(2)
C43 0.020(3) 0.017(2) 0.022(2) 0.0007(19) -0.007(2) 0.002(2)
C44 0.034(3) 0.022(3) 0.013(2) -0.0030(19) -0.003(2) 0.004(2)
C45 0.039(3) 0.033(3) 0.009(2) -0.001(2) -0.006(2) 0.009(3)
C46 0.037(3) 0.028(3) 0.016(2) -0.002(2) -0.009(2) 0.003(3)
C51 0.022(3) 0.014(2) 0.020(2) -0.0018(18) -0.010(2) -0.003(2)
C52 0.022(3) 0.025(3) 0.020(2) 0.001(2) -0.009(2) 0.000(2)
C53 0.024(3) 0.025(3) 0.033(3) -0.002(2) -0.013(2) -0.001(2)
C54 0.023(3) 0.030(3) 0.023(3) 0.000(2) -0.006(2) -0.007(2)
C55 0.029(3) 0.044(4) 0.040(3) -0.002(3) -0.018(3) -0.001(3)
C56 0.028(3) 0.045(4) 0.030(3) -0.004(3) -0.006(3) -0.010(3)
C61 0.024(3) 0.016(2) 0.012(2) -0.0016(17) -0.004(2) -0.001(2)
C62 0.027(3) 0.020(3) 0.021(2) -0.004(2) -0.008(2) 0.003(2)
C63 0.054(4) 0.016(3) 0.020(3) 0.000(2) 0.000(3) -0.007(3)
C64 0.042(4) 0.023(3) 0.022(3) -0.006(2) -0.012(2) 0.004(3)
C65 0.067(5) 0.012(3) 0.030(3) 0.002(2) 0.000(3) -0.003(3)
C66 0.055(4) 0.020(3) 0.037(3) -0.012(2) -0.002(3) -0.006(3)
B71 0.026(3) 0.016(3) 0.022(3) -0.002(2) -0.014(2) 0.003(2)
Cl72 0.0207(7) 0.0248(7) 0.0600(9) -0.0078(6) -0.0159(7) 0.0034(6)
Cl73 0.0413(9) 0.0288(7) 0.0264(6) -0.0078(5) -0.0012(6) -0.0089(6)
Cl74 0.0352(8) 0.0278(7) 0.0381(7) -0.0156(6) -0.0137(6) 0.0004(6)
Cl75 0.0221(7) 0.0320(7) 0.0246(6) -0.0029(5) -0.0069(5) 0.0040(5)
Cl76 0.0598(12) 0.0572(11) 0.0303(7) 0.0199(7) -0.0144(8) -0.0192(9)
Cl77 0.0504(10) 0.0176(7) 0.0652(10) -0.0030(6) -0.0361(9) 0.0072(7)
Cl78 0.149(2) 0.0418(10) 0.0857(15) -0.0326(10) -0.0998(16) 0.0323(13)
Cl79 0.0414(8) 0.0168(6) 0.0306(7) 0.0010(5) -0.0065(6) 0.0005(6)
C81 0.019(3) 0.020(2) 0.017(2) 0.0008(18) -0.005(2) 0.001(2)
C82 0.026(3) 0.016(2) 0.014(2) 0.0017(18) -0.008(2) -0.004(2)
C83 0.030(3) 0.017(2) 0.021(2) -0.0026(19) -0.007(2) -0.002(2)
C84 0.026(3) 0.014(2) 0.014(2) 0.0031(17) -0.007(2) -0.002(2)
C85 0.025(3) 0.018(2) 0.018(2) -0.0012(19) -0.006(2) 0.003(2)
C86 0.022(3) 0.025(3) 0.018(2) 0.000(2) -0.010(2) -0.004(2)
C91 0.019(3) 0.018(2) 0.020(2) 0.0002(19) -0.006(2) -0.003(2)
C92 0.020(3) 0.017(2) 0.028(3) -0.002(2) -0.005(2) 0.002(2)
C93 0.020(3) 0.020(3) 0.027(3) -0.003(2) -0.010(2) 0.003(2)
C94 0.037(4) 0.024(3) 0.043(3) -0.012(2) -0.022(3) 0.001(3)
C95 0.049(4) 0.023(3) 0.040(3) -0.010(2) -0.032(3) 0.009(3)
C96 0.058(5) 0.031(3) 0.043(4) -0.014(3) -0.038(3) 0.008(3)
C101 0.024(3) 0.012(2) 0.028(3) -0.0039(19) -0.008(2) -0.001(2)
C102 0.024(3) 0.011(2) 0.029(3) -0.0050(19) -0.008(2) 0.002(2)
C103 0.023(3) 0.014(2) 0.033(3) -0.003(2) -0.015(2) 0.001(2)
C104 0.028(3) 0.013(2) 0.029(3) -0.006(2) -0.003(2) -0.004(2)
C105 0.021(3) 0.019(3) 0.040(3) -0.010(2) 0.003(2) -0.001(2)
C106 0.024(3) 0.014(2) 0.043(3) -0.006(2) -0.012(3) 0.000(2)
C111 0.045(4) 0.024(3) 0.040(3) 0.011(2) -0.032(3) -0.013(3)
C112 0.041(4) 0.015(3) 0.048(4) 0.000(2) -0.031(3) 0.001(2)
C113 0.035(3) 0.018(3) 0.032(3) 0.001(2) -0.020(3) -0.003(2)
C114 0.027(3) 0.017(2) 0.025(3) -0.001(2) -0.019(2) -0.004(2)
C115 0.040(4) 0.022(3) 0.025(3) 0.002(2) -0.016(3) 0.000(2)
C116 0.042(4) 0.032(3) 0.027(3) 0.007(2) -0.021(3) -0.012(3)

loop_
_atom_type_symbol
_atom_type_description
_atom_type_scat_dispersion_real
_atom_type_scat_dispersion_imag
_atom_type_scat_source
C C 0.0033 0.0016 'International Tables Vol C Tables 4.2.6.8 and 6.1.1.4'
H H 0.0000 0.0000 'International Tables Vol C Tables 4.2.6.8 and 6.1.1.4'
B B 0.0013 0.0007 'International Tables Vol C Tables 4.2.6.8 and 6.1.1.4'
P P 0.1023 0.0942 'International Tables Vol C Tables 4.2.6.8 and 6.1.1.4'
Cl Cl 0.1484 0.1585 'International Tables Vol C Tables 4.2.6.8 and 6.1.1.4'
Br Br -0.2901 2.4595 'International Tables Vol C Tables 4.2.6.8 and 6.1.1.4'
Sn Sn -0.6537 1.4246 'International Tables Vol C Tables 4.2.6.8 and 6.1.1.4'
Pt Pt -1.7033 8.3905 'International Tables Vol C Tables 4.2.6.8 and 6.1.1.4'

loop_
_geom_angle_atom_site_label_1
_geom_angle_atom_site_label_2
_geom_angle_atom_site_label_3
_geom_angle
_geom_angle_site_symmetry_3
P1 Pt1 P2 159.86(4) .
P1 Pt1 Sn1 105.25(3) .
P2 Pt1 Sn1 91.18(3) .
Pt1 Sn1 Br1 93.898(16) .
Pt1 Sn1 Br1 112.959(16) 2_666
Br1 Sn1 Br1 84.097(18) 2_666
Sn1 Br1 Sn1 95.901(18) 2_666
C32 P1 C21 106.6(2) .
C32 P1 C11 106.9(2) .
C21 P1 C11 104.8(2) .
C32 P1 Pt1 110.47(17) .
C21 P1 Pt1 121.75(16) .
C11 P1 Pt1 105.29(18) .
C51 P2 C42 105.4(2) .
C51 P2 C61 111.1(2) .
C42 P2 C61 104.2(2) .
C51 P2 Pt1 104.78(16) .
C42 P2 Pt1 108.83(17) .
C61 P2 Pt1 121.58(16) .
C13 C11 C12 110.0(4) .
C13 C11 P1 113.3(3) .
C12 C11 P1 116.6(4) .
C13 C11 H11 105.3 .
C12 C11 H11 105.3 .
P1 C11 H11 105.3 .
C14 C12 C11 110.0(5) .
C14 C12 H12A 109.7 .
C11 C12 H12A 109.7 .
C14 C12 H12B 109.7 .
C11 C12 H12B 109.7 .
H12A C12 H12B 108.2 .
C11 C13 C15 111.0(4) .
C11 C13 H13A 109.4 .
C15 C13 H13A 109.4 .
C11 C13 H13B 109.4 .
C15 C13 H13B 109.4 .
H13A C13 H13B 108.0 .
C16 C14 C12 111.8(5) .
C16 C14 H14A 109.3 .
C12 C14 H14A 109.3 .
C16 C14 H14B 109.3 .
C12 C14 H14B 109.3 .
H14A C14 H14B 107.9 .
C13 C15 C16 110.5(5) .
C13 C15 H15A 109.6 .
C16 C15 H15A 109.6 .
C13 C15 H15B 109.6 .
C16 C15 H15B 109.6 .
H15A C15 H15B 108.1 .
C14 C16 C15 111.4(5) .
C14 C16 H16A 109.3 .
C15 C16 H16A 109.3 .
C14 C16 H16B 109.3 .
C15 C16 H16B 109.3 .
H16A C16 H16B 108.0 .
C23 C21 C24 110.4(4) .
C23 C21 P1 111.9(4) .
C24 C21 P1 114.6(3) .
C23 C21 H21 106.4 .
C24 C21 H21 106.4 .
P1 C21 H21 106.4 .
C23 C22 C25 111.7(4) .
C23 C22 H22A 109.3 .
C25 C22 H22A 109.3 .
C23 C22 H22B 109.3 .
C25 C22 H22B 109.3 .
H22A C22 H22B 107.9 .
C21 C23 C22 112.0(4) .
C21 C23 H23A 109.2 .
C22 C23 H23A 109.2 .
C21 C23 H23B 109.2 .
C22 C23 H23B 109.2 .
H23A C23 H23B 107.9 .
C26 C24 C21 111.1(4) .
C26 C24 H24A 109.4 .
C21 C24 H24A 109.4 .
C26 C24 H24B 109.4 .
C21 C24 H24B 109.4 .
H24A C24 H24B 108.0 .
C22 C25 C26 110.8(4) .
C22 C25 H25A 109.5 .
C26 C25 H25A 109.5 .
C22 C25 H25B 109.5 .
C26 C25 H25B 109.5 .
H25A C25 H25B 108.1 .
C25 C26 C24 111.1(4) .
C25 C26 H26A 109.4 .
C24 C26 H26A 109.4 .
C25 C26 H26B 109.4 .
C24 C26 H26B 109.4 .
H26A C26 H26B 108.0 .
C32 C31 C34 110.8(4) .
C32 C31 H31A 109.5 .
C34 C31 H31A 109.5 .
C32 C31 H31B 109.5 .
C34 C31 H31B 109.5 .
H31A C31 H31B 108.1 .
C31 C32 C33 110.3(4) .
C31 C32 P1 112.1(3) .
C33 C32 P1 109.6(4) .
C31 C32 H32 108.3 .
C33 C32 H32 108.3 .
P1 C32 H32 108.3 .
C36 C33 C32 112.4(5) .
C36 C33 H33A 109.1 .
C32 C33 H33A 109.1 .
C36 C33 H33B 109.1 .
C32 C33 H33B 109.1 .
H33A C33 H33B 107.9 .
C35 C34 C31 111.7(5) .
C35 C34 H34A 109.3 .
C31 C34 H34A 109.3 .
C35 C34 H34B 109.3 .
C31 C34 H34B 109.3 .
H34A C34 H34B 107.9 .
C36 C35 C34 110.9(5) .
C36 C35 H35A 109.5 .
C34 C35 H35A 109.5 .
C36 C35 H35B 109.5 .
C34 C35 H35B 109.5 .
H35A C35 H35B 108.0 .
C35 C36 C33 110.9(4) .
C35 C36 H36A 109.5 .
C33 C36 H36A 109.5 .
C35 C36 H36B 109.5 .
C33 C36 H36B 109.5 .
H36A C36 H36B 108.0 .
C45 C41 C42 111.4(4) .
C45 C41 H41A 109.3 .
C42 C41 H41A 109.3 .
C45 C41 H41B 109.3 .
C42 C41 H41B 109.3 .
H41A C41 H41B 108.0 .
C43 C42 C41 110.7(4) .
C43 C42 P2 113.4(3) .
C41 C42 P2 109.0(3) .
C43 C42 H42 107.8 .
C41 C42 H42 107.8 .
P2 C42 H42 107.8 .
C44 C43 C42 110.4(4) .
C44 C43 H43A 109.6 .
C42 C43 H43A 109.6 .
C44 C43 H43B 109.6 .
C42 C43 H43B 109.6 .
H43A C43 H43B 108.1 .
C46 C44 C43 112.8(4) .
C46 C44 H44A 109.0 .
C43 C44 H44A 109.0 .
C46 C44 H44B 109.0 .
C43 C44 H44B 109.0 .
H44A C44 H44B 107.8 .
C46 C45 C41 110.8(4) .
C46 C45 H45A 109.5 .
C41 C45 H45A 109.5 .
C46 C45 H45B 109.5 .
C41 C45 H45B 109.5 .
H45A C45 H45B 108.1 .
C44 C46 C45 110.7(5) .
C44 C46 H46A 109.5 .
C45 C46 H46A 109.5 .
C44 C46 H46B 109.5 .
C45 C46 H46B 109.5 .
H46A C46 H46B 108.1 .
C54 C51 C52 110.0(4) .
C54 C51 P2 118.3(3) .
C52 C51 P2 113.1(4) .
C54 C51 H51 104.6 .
C52 C51 H51 104.6 .
P2 C51 H51 104.6 .
C53 C52 C51 109.5(4) .
C53 C52 H52A 109.8 .
C51 C52 H52A 109.8 .
C53 C52 H52B 109.8 .
C51 C52 H52B 109.8 .
H52A C52 H52B 108.2 .
C52 C53 C55 110.7(5) .
C52 C53 H53A 109.5 .
C55 C53 H53A 109.5 .
C52 C53 H53B 109.5 .
C55 C53 H53B 109.5 .
H53A C53 H53B 108.1 .
C56 C54 C51 108.8(4) .
C56 C54 H54A 109.9 .
C51 C54 H54A 109.9 .
C56 C54 H54B 109.9 .
C51 C54 H54B 109.9 .
H54A C54 H54B 108.3 .
C53 C55 C56 111.3(5) .
C53 C55 H55A 109.4 .
C56 C55 H55A 109.4 .
C53 C55 H55B 109.4 .
C56 C55 H55B 109.4 .
H55A C55 H55B 108.0 .
C54 C56 C55 112.0(5) .
C54 C56 H56A 109.2 .
C55 C56 H56A 109.2 .
C54 C56 H56B 109.2 .
C55 C56 H56B 109.2 .
H56A C56 H56B 107.9 .
C62 C61 C63 109.9(4) .
C62 C61 P2 113.6(3) .
C63 C61 P2 116.7(3) .
C62 C61 H61 105.2 .
C63 C61 H61 105.2 .
P2 C61 H61 105.2 .
C61 C62 C64 110.9(4) .
C61 C62 H62A 109.5 .
C64 C62 H62A 109.5 .
C61 C62 H62B 109.5 .
C64 C62 H62B 109.5 .
H62A C62 H62B 108.0 .
C65 C63 C61 110.5(4) .
C65 C63 H63A 109.6 .
C61 C63 H63A 109.6 .
C65 C63 H63B 109.6 .
C61 C63 H63B 109.6 .
H63A C63 H63B 108.1 .
C66 C64 C62 110.7(5) .
C66 C64 H64A 109.5 .
C62 C64 H64A 109.5 .
C66 C64 H64B 109.5 .
C62 C64 H64B 109.5 .
H64A C64 H64B 108.1 .
C66 C65 C63 112.6(5) .
C66 C65 H65A 109.1 .
C63 C65 H65A 109.1 .
C66 C65 H65B 109.1 .
C63 C65 H65B 109.1 .
H65A C65 H65B 107.8 .
C65 C66 C64 110.8(5) .
C65 C66 H66A 109.5 .
C64 C66 H66A 109.5 .
C65 C66 H66B 109.5 .
C64 C66 H66B 109.5 .
H66A C66 H66B 108.1 .
C102 B71 C84 113.1(4) .
C102 B71 C93 104.8(4) .
C84 B71 C93 113.1(4) .
C102 B71 C114 108.8(4) .
C84 B71 C114 104.3(4) .
C93 B71 C114 112.9(4) .
C82 C81 C86 122.7(5) .
C82 C81 Cl75 119.5(4) .
C86 C81 Cl75 117.8(4) .
C81 C82 C84 121.6(5) .
C81 C82 H82 119.2 .
C84 C82 H82 119.2 .
C85 C83 C86 122.5(5) .
C85 C83 Cl74 119.3(4) .
C86 C83 Cl74 118.2(4) .
C82 C84 C85 116.1(5) .
C82 C84 B71 124.9(4) .
C85 C84 B71 118.8(4) .
C83 C85 C84 121.1(5) .
C83 C85 H85 119.5 .
C84 C85 H85 119.5 .
C81 C86 C83 115.9(5) .
C81 C86 H86 122.0 .
C83 C86 H86 122.0 .
C92 C91 C93 121.4(5) .
C92 C91 H91 119.3 .
C93 C91 H91 119.3 .
C91 C92 C94 122.3(5) .
C91 C92 Cl79 119.8(4) .
C94 C92 Cl79 117.9(4) .
C95 C93 C91 115.9(5) .
C95 C93 B71 123.0(4) .
C91 C93 B71 120.8(4) .
C96 C94 C92 116.6(5) .
C96 C94 H94 121.7 .
C92 C94 H94 121.7 .
C96 C95 C93 121.2(5) .
C96 C95 H95 119.4 .
C93 C95 H95 119.4 .
C94 C96 C95 122.7(5) .
C94 C96 Cl78 118.0(5) .
C95 C96 Cl78 119.3(5) .
C104 C101 C102 121.2(5) .
C104 C101 H101 119.4 .
C102 C101 H101 119.4 .
C101 C102 C103 115.8(5) .
C101 C102 B71 124.6(5) .
C103 C102 B71 119.6(5) .
C106 C103 C102 121.4(5) .
C106 C103 H103 119.3 .
C102 C103 H103 119.3 .
C105 C104 C101 122.9(5) .
C105 C104 Cl73 118.0(4) .
C101 C104 Cl73 119.1(4) .
C104 C105 C106 116.2(5) .
C104 C105 H105 121.9 .
C106 C105 H105 121.9 .
C103 C106 C105 122.5(5) .
C103 C106 Cl72 118.8(4) .
C105 C106 Cl72 118.7(4) .
C116 C111 C112 116.6(5) .
C116 C111 H111 121.7 .
C112 C111 H111 121.7 .
C111 C112 C113 122.2(6) .
C111 C112 Cl77 119.5(4) .
C113 C112 Cl77 118.3(5) .
C112 C113 C114 121.0(6) .
C112 C113 H113 119.5 .
C114 C113 H113 119.5 .
C113 C114 C115 116.6(5) .
C113 C114 B71 122.4(5) .
C115 C114 B71 120.9(5) .
C116 C115 C114 121.2(6) .
C116 C115 H115 119.4 .
C114 C115 H115 119.4 .
C111 C116 C115 122.3(6) .
C111 C116 Cl76 118.4(4) .
C115 C116 Cl76 119.3(5) .

loop_
_geom_bond_atom_site_label_1
_geom_bond_atom_site_label_2
_geom_bond_distance
_geom_bond_site_symmetry_2
Pt1 P1 2.3207(13) .
Pt1 P2 2.3307(13) .
Pt1 Sn1 2.5241(4) .
Sn1 Br1 2.7798(6) .
Sn1 Br1 2.8208(6) 2_666
Br1 Sn1 2.8207(6) 2_666
P1 C32 1.842(5) .
P1 C21 1.844(5) .
P1 C11 1.848(5) .
P2 C51 1.845(5) .
P2 C42 1.849(5) .
P2 C61 1.851(5) .
C11 C13 1.534(7) .
C11 C12 1.544(7) .
C11 H11 1.0000 .
C12 C14 1.525(8) .
C12 H12A 0.9900 .
C12 H12B 0.9900 .
C13 C15 1.534(8) .
C13 H13A 0.9900 .
C13 H13B 0.9900 .
C14 C16 1.508(9) .
C14 H14A 0.9900 .
C14 H14B 0.9900 .
C15 C16 1.547(8) .
C15 H15A 0.9900 .
C15 H15B 0.9900 .
C16 H16A 0.9900 .
C16 H16B 0.9900 .
C21 C23 1.524(7) .
C21 C24 1.537(7) .
C21 H21 1.0000 .
C22 C23 1.525(7) .
C22 C25 1.526(7) .
C22 H22A 0.9900 .
C22 H22B 0.9900 .
C23 H23A 0.9900 .
C23 H23B 0.9900 .
C24 C26 1.535(7) .
C24 H24A 0.9900 .
C24 H24B 0.9900 .
C25 C26 1.529(7) .
C25 H25A 0.9900 .
C25 H25B 0.9900 .
C26 H26A 0.9900 .
C26 H26B 0.9900 .
C31 C32 1.529(7) .
C31 C34 1.537(7) .
C31 H31A 0.9900 .
C31 H31B 0.9900 .
C32 C33 1.538(7) .
C32 H32 1.0000 .
C33 C36 1.527(7) .
C33 H33A 0.9900 .
C33 H33B 0.9900 .
C34 C35 1.525(8) .
C34 H34A 0.9900 .
C34 H34B 0.9900 .
C35 C36 1.512(8) .
C35 H35A 0.9900 .
C35 H35B 0.9900 .
C36 H36A 0.9900 .
C36 H36B 0.9900 .
C41 C45 1.524(6) .
C41 C42 1.543(7) .
C41 H41A 0.9900 .
C41 H41B 0.9900 .
C42 C43 1.539(7) .
C42 H42 1.0000 .
C43 C44 1.522(7) .
C43 H43A 0.9900 .
C43 H43B 0.9900 .
C44 C46 1.515(8) .
C44 H44A 0.9900 .
C44 H44B 0.9900 .
C45 C46 1.521(7) .
C45 H45A 0.9900 .
C45 H45B 0.9900 .
C46 H46A 0.9900 .
C46 H46B 0.9900 .
C51 C54 1.530(7) .
C51 C52 1.538(6) .
C51 H51 1.0000 .
C52 C53 1.521(7) .
C52 H52A 0.9900 .
C52 H52B 0.9900 .
C53 C55 1.521(8) .
C53 H53A 0.9900 .
C53 H53B 0.9900 .
C54 C56 1.527(8) .
C54 H54A 0.9900 .
C54 H54B 0.9900 .
C55 C56 1.529(8) .
C55 H55A 0.9900 .
C55 H55B 0.9900 .
C56 H56A 0.9900 .
C56 H56B 0.9900 .
C61 C62 1.531(7) .
C61 C63 1.539(7) .
C61 H61 1.0000 .
C62 C64 1.539(7) .
C62 H62A 0.9900 .
C62 H62B 0.9900 .
C63 C65 1.531(7) .
C63 H63A 0.9900 .
C63 H63B 0.9900 .
C64 C66 1.526(8) .
C64 H64A 0.9900 .
C64 H64B 0.9900 .
C65 C66 1.515(9) .
C65 H65A 0.9900 .
C65 H65B 0.9900 .
C66 H66A 0.9900 .
C66 H66B 0.9900 .
B71 C102 1.638(8) .
B71 C84 1.637(8) .
B71 C93 1.643(7) .
B71 C114 1.643(7) .
Cl72 C106 1.752(6) .
Cl73 C104 1.754(6) .
Cl74 C83 1.753(5) .
Cl75 C81 1.751(5) .
Cl76 C116 1.748(6) .
Cl77 C112 1.754(6) .
Cl78 C96 1.749(6) .
Cl79 C92 1.740(5) .
C81 C82 1.375(7) .
C81 C86 1.380(7) .
C82 C84 1.388(7) .
C82 H82 0.9500 .
C83 C85 1.378(8) .
C83 C86 1.384(8) .
C84 C85 1.408(7) .
C85 H85 0.9500 .
C86 H86 0.9500 .
C91 C92 1.383(7) .
C91 C93 1.409(7) .
C91 H91 0.9500 .
C92 C94 1.385(8) .
C93 C95 1.409(7) .
C94 C96 1.376(8) .
C94 H94 0.9500 .
C95 C96 1.385(8) .
C95 H95 0.9500 .
C101 C104 1.385(8) .
C101 C102 1.400(7) .
C101 H101 0.9500 .
C102 C103 1.407(8) .
C103 C106 1.376(8) .
C103 H103 0.9500 .
C104 C105 1.370(8) .
C105 C106 1.387(8) .
C105 H105 0.9500 .
C111 C116 1.381(9) .
C111 C112 1.383(9) .
C111 H111 0.9500 .
C112 C113 1.386(7) .
C113 C114 1.397(8) .
C113 H113 0.9500 .
C114 C115 1.399(8) .
C115 C116 1.378(7) .
C115 H115 0.9500 .

loop_
_geom_torsion_atom_site_label_1
_geom_torsion_atom_site_label_2
_geom_torsion_atom_site_label_3
_geom_torsion_atom_site_label_4
_geom_torsion
C32 P1 C11 C13 100.6(4)
C21 P1 C11 C13 -146.5(4)
Pt1 P1 C11 C13 -16.9(4)
C32 P1 C11 C12 -28.6(4)
C21 P1 C11 C12 84.3(4)
Pt1 P1 C11 C12 -146.1(3)
C13 C11 C12 C14 57.8(6)
P1 C11 C12 C14 -171.4(4)
C12 C11 C13 C15 -57.8(6)
P1 C11 C13 C15 169.7(4)
C11 C12 C14 C16 -57.5(6)
C11 C13 C15 C16 55.8(7)
C12 C14 C16 C15 56.1(7)
C13 C15 C16 C14 -54.7(7)
C32 P1 C21 C23 -171.2(3)
C11 P1 C21 C23 75.7(4)
Pt1 P1 C21 C23 -43.3(4)
C32 P1 C21 C24 62.1(4)
C11 P1 C21 C24 -51.0(4)
Pt1 P1 C21 C24 -170.0(3)
C24 C21 C23 C22 -55.1(6)
P1 C21 C23 C22 175.9(4)
C25 C22 C23 C21 55.2(6)
C23 C21 C24 C26 55.7(6)
P1 C21 C24 C26 -176.9(4)
C23 C22 C25 C26 -55.0(6)
C22 C25 C26 C24 55.7(6)
C21 C24 C26 C25 -56.4(6)
C34 C31 C32 C33 54.4(6)
C34 C31 C32 P1 176.8(4)
C21 P1 C32 C31 52.3(4)
C11 P1 C32 C31 164.0(4)
Pt1 P1 C32 C31 -81.9(4)
C21 P1 C32 C33 175.1(3)
C11 P1 C32 C33 -73.2(4)
Pt1 P1 C32 C33 40.9(4)
C31 C32 C33 C36 -54.9(6)
P1 C32 C33 C36 -178.8(4)
C32 C31 C34 C35 -56.1(6)
C31 C34 C35 C36 56.6(6)
C34 C35 C36 C33 -55.7(6)
C32 C33 C36 C35 55.6(6)
C45 C41 C42 C43 -55.6(6)
C45 C41 C42 P2 179.0(4)
C51 P2 C42 C43 49.5(4)
C61 P2 C42 C43 166.5(4)
Pt1 P2 C42 C43 -62.4(4)
C51 P2 C42 C41 173.3(3)
C61 P2 C42 C41 -69.7(4)
Pt1 P2 C42 C41 61.4(4)
C41 C42 C43 C44 54.1(6)
P2 C42 C43 C44 177.0(4)
C42 C43 C44 C46 -55.3(6)
C42 C41 C45 C46 56.5(6)
C43 C44 C46 C45 56.3(6)
C41 C45 C46 C44 -56.1(6)
C42 P2 C51 C54 56.1(4)
C61 P2 C51 C54 -56.1(4)
Pt1 P2 C51 C54 170.9(3)
C42 P2 C51 C52 -173.2(4)
C61 P2 C51 C52 74.6(4)
Pt1 P2 C51 C52 -58.4(4)
C54 C51 C52 C53 -61.2(6)
P2 C51 C52 C53 164.1(4)
C51 C52 C53 C55 58.2(6)
C52 C51 C54 C56 59.6(5)
P2 C51 C54 C56 -168.2(4)
C52 C53 C55 C56 -55.0(7)
C51 C54 C56 C55 -56.5(6)
C53 C55 C56 C54 54.6(7)
C51 P2 C61 C62 -48.9(4)
C42 P2 C61 C62 -161.9(4)
Pt1 P2 C61 C62 75.0(4)
C51 P2 C61 C63 80.5(5)
C42 P2 C61 C63 -32.5(5)
Pt1 P2 C61 C63 -155.6(4)
C63 C61 C62 C64 57.8(6)
P2 C61 C62 C64 -169.5(4)
C62 C61 C63 C65 -56.2(7)
P2 C61 C63 C65 172.6(4)
C61 C62 C64 C66 -57.6(7)
C61 C63 C65 C66 55.7(8)
C63 C65 C66 C64 -55.2(7)
C62 C64 C66 C65 55.5(7)
C86 C81 C82 C84 2.1(7)
Cl75 C81 C82 C84 -177.3(4)
C81 C82 C84 C85 -1.9(7)
C81 C82 C84 B71 -176.8(5)
C102 B71 C84 C82 -131.8(5)
C93 B71 C84 C82 -12.9(7)
C114 B71 C84 C82 110.1(5)
C102 B71 C84 C85 53.3(6)
C93 B71 C84 C85 172.3(4)
C114 B71 C84 C85 -64.7(6)
C86 C83 C85 C84 0.6(8)
Cl74 C83 C85 C84 -178.4(4)
C82 C84 C85 C83 0.6(7)
B71 C84 C85 C83 175.8(5)
C82 C81 C86 C83 -0.8(7)
Cl75 C81 C86 C83 178.6(4)
C85 C83 C86 C81 -0.5(7)
Cl74 C83 C86 C81 178.5(4)
C93 C91 C92 C94 0.9(8)
C93 C91 C92 Cl79 -178.9(4)
C92 C91 C93 C95 -1.5(8)
C92 C91 C93 B71 -175.4(5)
C102 B71 C93 C95 -97.8(6)
C84 B71 C93 C95 138.6(6)
C114 B71 C93 C95 20.5(8)
C102 B71 C93 C91 75.6(6)
C84 B71 C93 C91 -48.0(7)
C114 B71 C93 C91 -166.1(5)
C91 C92 C94 C96 0.0(9)
Cl79 C92 C94 C96 179.8(5)
C91 C93 C95 C96 1.2(9)
B71 C93 C95 C96 175.0(6)
C92 C94 C96 C95 -0.2(11)
C92 C94 C96 Cl78 179.4(5)
C93 C95 C96 C94 -0.4(12)
C93 C95 C96 Cl78 180.0(5)
C104 C101 C102 C103 1.2(7)
C104 C101 C102 B71 179.2(5)
C84 B71 C102 C101 19.6(7)
C93 B71 C102 C101 -104.0(5)
C114 B71 C102 C101 134.9(5)
C84 B71 C102 C103 -162.6(4)
C93 B71 C102 C103 73.8(5)
C114 B71 C102 C103 -47.2(6)
C101 C102 C103 C106 -2.4(7)
B71 C102 C103 C106 179.6(5)
C102 C101 C104 C105 0.7(8)
C102 C101 C104 Cl73 -178.9(4)
C101 C104 C105 C106 -1.4(8)
Cl73 C104 C105 C106 178.1(4)
C102 C103 C106 C105 1.7(8)
C102 C103 C106 Cl72 -178.9(4)
C104 C105 C106 C103 0.3(8)
C104 C105 C106 Cl72 -179.2(4)
C116 C111 C112 C113 1.5(9)
C116 C111 C112 Cl77 -176.3(5)
C111 C112 C113 C114 1.6(9)
Cl77 C112 C113 C114 179.4(4)
C112 C113 C114 C115 -3.8(8)
C112 C113 C114 B71 -179.3(5)
C102 B71 C114 C113 -24.0(7)
C84 B71 C114 C113 96.9(6)
C93 B71 C114 C113 -140.0(5)
C102 B71 C114 C115 160.6(5)
C84 B71 C114 C115 -78.5(6)
C93 B71 C114 C115 44.7(7)
C113 C114 C115 C116 3.1(8)
B71 C114 C115 C116 178.7(5)
C112 C111 C116 C115 -2.1(9)
C112 C111 C116 Cl76 179.3(4)
C114 C115 C116 C111 -0.2(9)
C114 C115 C116 Cl76 178.3(4)
